data_2225263
loop_
_publ_author_name
'Smirani Sta, Wajda'
'Rzaigui, Mohamed'
'S. Al-Deyab, Salem'

_publ_section_title
;
 2,6-Diethylanilinium perchlorate
;
_journal_issue 3
_journal_name_full 'Acta Crystallographica Section E'
_journal_page_first o614
_journal_paper_doi 10.1107/S1600536810004654
_journal_volume 66
_journal_year 2010
_chemical_formula_iupac 'C10 H16 N +, Cl O4 -'
_chemical_formula_moiety 'C10 H16 N +, Cl O4 -'
_chemical_formula_sum 'C10 H16 Cl N O4'
_chemical_formula_weight 249.69
_chemical_name_systematic
;
2,6-Diethylanilinium perchlorate
;
_space_group_IT_number 14
_symmetry_cell_setting monoclinic
_symmetry_space_group_name_Hall '-P 2ybc'
_symmetry_space_group_name_H-M 'P 1 21/c 1'
_atom_sites_solution_hydrogens geom
_atom_sites_solution_primary direct
_atom_sites_solution_secondary difmap
_audit_creation_method SHELXL-97
_cell_angle_alpha 90.00
_cell_angle_beta 98.10(3)
_cell_angle_gamma 90.00
_cell_formula_units_Z 8
_cell_length_a 15.105(3)
_cell_length_b 21.192(5)
_cell_length_c 7.718(6)
_cell_measurement_reflns_used 25
_cell_measurement_temperature 293(2)
_cell_measurement_theta_max 11
_cell_measurement_theta_min 9
_cell_volume 2446(2)
_computing_cell_refinement '<i>CAD-4 EXPRESS</i> (Enraf--Nonius, 1994)'
_computing_data_collection '<i>CAD-4 EXPRESS</i> (Enraf--Nonius, 1994)'
_computing_data_reduction 'XCAD4 (Harms & Wocadlo, 1995)'
_computing_molecular_graphics 'Ortep-3 (Farrugia, 1997)'
_computing_publication_material 'WinGX (Farrugia, 1999)'
_computing_structure_refinement 'SHELXL97 (Sheldrick, 2008)'
_computing_structure_solution 'SHELXS97 (Sheldrick, 2008)'
_diffrn_ambient_temperature 293
_diffrn_measured_fraction_theta_full 0.998
_diffrn_measured_fraction_theta_max 0.998
_diffrn_measurement_device_type 'Enraf--Nonius TurboCAD-4'
_diffrn_measurement_method 'non-profiled omega scans'
_diffrn_radiation_monochromator graphite
_diffrn_radiation_source 'fine-focus sealed tube'
_diffrn_radiation_type AgK\a
_diffrn_radiation_wavelength 0.56085
_diffrn_reflns_av_R_equivalents 0.0520
_diffrn_reflns_av_sigmaI/netI 0.1907
_diffrn_reflns_limit_h_max 5
_diffrn_reflns_limit_h_min -25
_diffrn_reflns_limit_k_max 0
_diffrn_reflns_limit_k_min -35
_diffrn_reflns_limit_l_max 12
_diffrn_reflns_limit_l_min -12
_diffrn_reflns_number 15750
_diffrn_reflns_theta_full 27.95
_diffrn_reflns_theta_max 27.95
_diffrn_reflns_theta_min 2.15
_diffrn_standards_decay_% 5
_diffrn_standards_interval_time 120
_diffrn_standards_number 2
_exptl_absorpt_coefficient_mu 0.167
_exptl_absorpt_correction_type none
_exptl_crystal_colour colourless
_exptl_crystal_density_diffrn 1.356
_exptl_crystal_density_method 'not measured'
_exptl_crystal_description block
_exptl_crystal_F_000 1056
_exptl_crystal_size_max 0.50
_exptl_crystal_size_mid 0.40
_exptl_crystal_size_min 0.20
_refine_diff_density_max 0.356
_refine_diff_density_min -0.359
_refine_ls_extinction_method none
_refine_ls_goodness_of_fit_ref 0.905
_refine_ls_hydrogen_treatment noref
_refine_ls_matrix_type full
_refine_ls_number_parameters 304
_refine_ls_number_reflns 11941
_refine_ls_number_restraints 0
_refine_ls_restrained_S_all 0.905
_refine_ls_R_factor_all 0.3192
_refine_ls_R_factor_gt 0.0888
_refine_ls_shift/su_max 0.000
_refine_ls_shift/su_mean 0.000
_refine_ls_structure_factor_coef Fsqd
_refine_ls_weighting_details 'calc w=1/[\s^2^(Fo^2^)+(0.1095P)^2^+] where P=(Fo^2^+2Fc^2^)/3'
_refine_ls_weighting_scheme calc
_refine_ls_wR_factor_gt 0.1926
_refine_ls_wR_factor_ref 0.2776
_reflns_number_gt 2954
_reflns_number_total 11941
_reflns_threshold_expression I>2\s(I)
_cod_data_source_file hb5332.cif
_cod_data_source_block I
_cod_original_sg_symbol_Hall '-P 2ybc '
_cod_original_sg_symbol_H-M 'P 21/c '
_cod_database_code 2225263
_cod_database_fobs_code 2225263

loop_
_symmetry_equiv_pos_as_xyz
'x, y, z'
'-x, y+1/2, -z+1/2'
'-x, -y, -z'
'x, -y-1/2, z-1/2'

loop_
_atom_site_type_symbol
_atom_site_label
_atom_site_fract_x
_atom_site_fract_y
_atom_site_fract_z
_atom_site_U_iso_or_equiv
_atom_site_adp_type
_atom_site_calc_flag
_atom_site_refinement_flags
_atom_site_occupancy
_atom_site_disorder_assembly
_atom_site_disorder_group
C C7A -0.0545(10) 0.6898(8) 0.139(3) 0.094(7) Uani d P 0.469(13) A 1
H H7A1 0.0024 0.7060 0.1960 0.112 Uiso calc PR 0.469(13) A 1
H H7A2 -0.0600 0.7012 0.0165 0.112 Uiso calc PR 0.469(13) A 1
C C7B -0.0813(12) 0.6774(8) 0.089(2) 0.106(6) Uani d P 0.531(13) A 2
H H7B1 -0.0280 0.7030 0.1180 0.127 Uiso calc PR 0.531(13) A 2
H H7B2 -0.0885 0.6726 -0.0373 0.127 Uiso calc PR 0.531(13) A 2
C C8A -0.1146(10) 0.7157(9) 0.204(3) 0.126(4) Uani d P 0.469(13) A 1
H H8A1 -0.1124 0.7604 0.1839 0.188 Uiso calc PR 0.469(13) A 1
H H8A2 -0.1072 0.7076 0.3273 0.188 Uiso calc PR 0.469(13) A 1
H H8A3 -0.1713 0.6995 0.1504 0.188 Uiso calc PR 0.469(13) A 1
C C8B -0.1498(9) 0.7177(8) 0.116(3) 0.126(4) Uani d P 0.531(13) A 2
H H8B1 -0.1429 0.7570 0.0571 0.188 Uiso calc PR 0.531(13) A 2
H H8B2 -0.1481 0.7251 0.2387 0.188 Uiso calc PR 0.531(13) A 2
H H8B3 -0.2061 0.6990 0.0695 0.188 Uiso calc PR 0.531(13) A 2
N N2 0.37636(18) 0.68014(13) 0.7366(3) 0.0541(7) Uani d . 1 . .
H H2A 0.3312 0.6531 0.7121 0.081 Uiso calc R 1 . .
H H2B 0.3754 0.7078 0.6497 0.081 Uiso calc R 1 . .
H H2C 0.3709 0.7005 0.8355 0.081 Uiso calc R 1 . .
O O3 0.1026(2) 0.65755(15) 0.8694(4) 0.1012(11) Uani d . 1 . .
O O1 0.18825(19) 0.63681(13) 0.6498(4) 0.0866(9) Uani d . 1 . .
O O7 0.3499(2) 0.68975(12) 0.0880(3) 0.0791(8) Uani d . 1 . .
N N1 0.1070(2) 0.63278(14) 0.2448(4) 0.0658(8) Uani d . 1 . .
H H1A 0.1561 0.6116 0.2870 0.099 Uiso calc R 1 . .
H H1B 0.0970 0.6629 0.3201 0.099 Uiso calc R 1 . .
H H1C 0.1141 0.6502 0.1428 0.099 Uiso calc R 1 . .
O O2 0.1721(2) 0.73912(12) 0.7426(5) 0.1005(11) Uani d . 1 . .
O O5 0.3253(3) 0.66497(17) 0.3658(4) 0.1196(14) Uani d . 1 . .
O O8 0.4341(2) 0.61129(16) 0.2440(6) 0.1222(14) Uani d . 1 . .
O O6 0.2856(2) 0.59355(16) 0.1434(5) 0.1159(12) Uani d . 1 . .
O O4 0.0539(2) 0.6843(2) 0.5835(5) 0.1218(13) Uani d . 1 . .
Cl Cl1 0.12968(6) 0.68032(4) 0.71443(11) 0.0502(2) Uani d . 1 . .
Cl Cl2 0.35009(6) 0.63848(4) 0.21107(12) 0.0580(3) Uani d . 1 . .
C C1 0.0299(2) 0.58913(16) 0.2194(4) 0.0544(9) Uani d . 1 A .
C C3 -0.0302(3) 0.48757(18) 0.2325(5) 0.0674(11) Uani d . 1 . .
H H3 -0.0236 0.4448 0.2587 0.081 Uiso calc R 1 . .
C C2 0.0446(3) 0.52653(16) 0.2615(4) 0.0562(9) Uani d . 1 . .
C C4 -0.1126(3) 0.5099(2) 0.1672(5) 0.0786(12) Uani d . 1 . .
H H4 -0.1612 0.4825 0.1497 0.094 Uiso calc R 1 . .
C C6 -0.0529(3) 0.6145(2) 0.1543(6) 0.0713(11) Uani d . 1 . .
C C9 0.1350(3) 0.50228(19) 0.3346(5) 0.0723(11) Uani d . 1 . .
H H9A 0.1554 0.5253 0.4414 0.087 Uiso calc R 1 . .
H H9B 0.1758 0.5118 0.2518 0.087 Uiso calc R 1 . .
C C10 0.1413(3) 0.43215(19) 0.3754(6) 0.0896(14) Uani d . 1 . .
H H10A 0.2019 0.4216 0.4210 0.134 Uiso calc R 1 . .
H H10B 0.1231 0.4085 0.2703 0.134 Uiso calc R 1 . .
H H10C 0.1030 0.4221 0.4606 0.134 Uiso calc R 1 . .
C C5 -0.1239(3) 0.5723(2) 0.1274(6) 0.0850(13) Uani d . 1 A .
H H5 -0.1804 0.5869 0.0813 0.102 Uiso calc R 1 . .
C C11 0.4615(2) 0.64544(17) 0.7574(4) 0.0548(9) Uani d . 1 . .
C C16 0.5406(3) 0.6799(2) 0.7952(5) 0.0634(10) Uani d . 1 . .
C C12 0.4577(3) 0.58089(18) 0.7432(5) 0.0647(10) Uani d . 1 . .
C C20 0.3702(4) 0.4774(3) 0.7116(8) 0.125(2) Uani d . 1 . .
H H20A 0.3098 0.4624 0.6854 0.187 Uiso calc R 1 . .
H H20B 0.3956 0.4630 0.8258 0.187 Uiso calc R 1 . .
H H20C 0.4049 0.4616 0.6260 0.187 Uiso calc R 1 . .
C C13 0.5396(3) 0.5487(2) 0.7667(6) 0.0885(14) Uani d . 1 . .
H H13 0.5405 0.5049 0.7598 0.106 Uiso calc R 1 . .
C C19 0.3704(3) 0.5457(2) 0.7082(7) 0.0876(14) Uani d . 1 . .
H H19A 0.3333 0.5600 0.7930 0.105 Uiso calc R 1 . .
H H19B 0.3411 0.5587 0.5938 0.105 Uiso calc R 1 . .
C C17 0.5385(3) 0.7511(2) 0.8118(6) 0.0765(11) Uani d . 1 . .
H H17A 0.5014 0.7616 0.9005 0.092 Uiso calc R 1 . .
H H17B 0.5093 0.7682 0.7017 0.092 Uiso calc R 1 . .
C C15 0.6199(3) 0.6456(3) 0.8166(6) 0.0883(14) Uani d . 1 . .
H H15 0.6745 0.6663 0.8425 0.106 Uiso calc R 1 . .
C C14 0.6174(3) 0.5811(3) 0.7994(7) 0.0945(15) Uani d . 1 . .
H H14 0.6710 0.5589 0.8106 0.113 Uiso calc R 1 . .
C C18 0.6274(4) 0.7845(3) 0.8577(8) 0.120(2) Uani d . 1 . .
H H18A 0.6176 0.8292 0.8628 0.180 Uiso calc R 1 . .
H H18B 0.6649 0.7755 0.7700 0.180 Uiso calc R 1 . .
H H18C 0.6562 0.7699 0.9694 0.180 Uiso calc R 1 . .

loop_
_atom_site_aniso_label
_atom_site_aniso_U_11
_atom_site_aniso_U_22
_atom_site_aniso_U_33
_atom_site_aniso_U_12
_atom_site_aniso_U_13
_atom_site_aniso_U_23
C7A 0.044(6) 0.062(9) 0.168(16) 0.000(6) -0.007(7) 0.039(9)
C7B 0.119(14) 0.088(8) 0.130(11) -0.023(9) 0.083(11) -0.023(8)
C8A 0.050(8) 0.135(6) 0.187(16) 0.045(7) -0.002(6) 0.010(9)
C8B 0.050(8) 0.135(6) 0.187(16) 0.045(7) -0.002(6) 0.010(9)
N2 0.0530(17) 0.0584(16) 0.0511(16) 0.0024(14) 0.0081(14) -0.0052(13)
O3 0.146(3) 0.103(2) 0.0636(17) -0.043(2) 0.0447(19) -0.0017(16)
O1 0.0757(19) 0.0764(18) 0.114(2) 0.0053(15) 0.0331(18) -0.0259(16)
O7 0.107(2) 0.0746(17) 0.0590(15) -0.0023(16) 0.0237(16) 0.0112(13)
N1 0.077(2) 0.0641(19) 0.0620(18) -0.0194(16) 0.0293(16) -0.0043(14)
O2 0.128(3) 0.0523(16) 0.129(3) -0.0247(17) 0.044(2) -0.0107(16)
O5 0.181(4) 0.136(3) 0.0490(16) 0.062(3) 0.041(2) 0.0098(17)
O8 0.073(2) 0.082(2) 0.216(4) 0.0294(18) 0.034(2) 0.020(2)
O6 0.108(3) 0.091(2) 0.149(3) -0.036(2) 0.022(2) -0.002(2)
O4 0.083(2) 0.165(3) 0.107(3) 0.030(2) -0.020(2) -0.002(2)
Cl1 0.0526(5) 0.0464(4) 0.0535(5) -0.0003(4) 0.0142(4) -0.0012(4)
Cl2 0.0594(6) 0.0571(5) 0.0608(5) 0.0063(5) 0.0198(4) 0.0041(4)
C1 0.062(2) 0.057(2) 0.0494(18) -0.0151(18) 0.0236(17) -0.0073(15)
C3 0.086(3) 0.056(2) 0.064(2) -0.022(2) 0.021(2) -0.0045(17)
C2 0.072(3) 0.055(2) 0.0449(18) -0.0150(18) 0.0206(18) -0.0058(15)
C4 0.076(3) 0.091(3) 0.071(3) -0.033(3) 0.017(2) 0.001(2)
C6 0.076(3) 0.068(3) 0.078(3) -0.004(2) 0.036(2) 0.009(2)
C9 0.076(3) 0.072(3) 0.071(3) -0.010(2) 0.017(2) 0.004(2)
C10 0.104(4) 0.075(3) 0.089(3) 0.004(3) 0.012(3) 0.012(2)
C5 0.065(3) 0.111(4) 0.082(3) -0.006(3) 0.020(2) 0.013(3)
C11 0.060(2) 0.067(2) 0.0380(17) 0.0130(19) 0.0068(16) -0.0003(15)
C16 0.058(2) 0.079(3) 0.053(2) 0.007(2) 0.0057(18) -0.0018(18)
C12 0.068(3) 0.065(2) 0.062(2) 0.009(2) 0.009(2) 0.0027(18)
C20 0.101(4) 0.105(4) 0.163(6) 0.001(3) -0.001(4) 0.017(4)
C13 0.082(3) 0.075(3) 0.110(4) 0.025(3) 0.020(3) 0.007(3)
C19 0.077(3) 0.063(3) 0.121(4) 0.010(2) 0.006(3) -0.002(2)
C17 0.060(3) 0.090(3) 0.078(3) -0.007(2) 0.007(2) -0.013(2)
C15 0.057(3) 0.114(4) 0.091(3) 0.009(3) -0.001(2) 0.004(3)
C14 0.066(3) 0.100(4) 0.119(4) 0.024(3) 0.017(3) 0.009(3)
C18 0.095(4) 0.118(4) 0.145(5) -0.031(3) 0.010(4) -0.024(4)

loop_
_atom_type_symbol
_atom_type_description
_atom_type_scat_dispersion_real
_atom_type_scat_dispersion_imag
_atom_type_scat_source
C C 0.0015 0.0009 'International Tables Vol C Tables 4.2.6.8 and 6.1.1.4'
H H 0.0000 0.0000 'International Tables Vol C Tables 4.2.6.8 and 6.1.1.4'
Cl Cl 0.0998 0.0984 'International Tables Vol C Tables 4.2.6.8 and 6.1.1.4'
N N 0.0030 0.0019 'International Tables Vol C Tables 4.2.6.8 and 6.1.1.4'
O O 0.0056 0.0036 'International Tables Vol C Tables 4.2.6.8 and 6.1.1.4'

loop_
_geom_angle_atom_site_label_1
_geom_angle_atom_site_label_2
_geom_angle_atom_site_label_3
_geom_angle_site_symmetry_1
_geom_angle_site_symmetry_3
_geom_angle
_geom_angle_publ_flag
C8A C7A C6 . . 115.0(16) ?
C8A C7A H7A1 . . 108.5 ?
C6 C7A H7A1 . . 108.5 ?
C8A C7A H7A2 . . 108.5 ?
C6 C7A H7A2 . . 108.5 ?
H7A1 C7A H7A2 . . 107.5 ?
C8B C7B C6 . . 134.4(14) ?
C8B C7B H7B1 . . 103.6 ?
C6 C7B H7B1 . . 103.6 ?
C8B C7B H7B2 . . 103.6 ?
C6 C7B H7B2 . . 103.6 ?
H7B1 C7B H7B2 . . 105.3 ?
C7A C8A H8A1 . . 109.5 ?
C7A C8A H8A2 . . 109.5 ?
H8A1 C8A H8A2 . . 109.5 ?
C7A C8A H8A3 . . 109.5 ?
H8A1 C8A H8A3 . . 109.5 ?
H8A2 C8A H8A3 . . 109.5 ?
C7B C8B H8B1 . . 109.5 ?
C7B C8B H8B2 . . 109.5 ?
H8B1 C8B H8B2 . . 109.5 ?
C7B C8B H8B3 . . 109.5 ?
H8B1 C8B H8B3 . . 109.5 ?
H8B2 C8B H8B3 . . 109.5 ?
C11 N2 H2A . . 109.5 ?
C11 N2 H2B . . 109.5 ?
H2A N2 H2B . . 109.5 ?
C11 N2 H2C . . 109.5 ?
H2A N2 H2C . . 109.5 ?
H2B N2 H2C . . 109.5 ?
C1 N1 H1A . . 109.5 ?
C1 N1 H1B . . 109.5 ?
H1A N1 H1B . . 109.5 ?
C1 N1 H1C . . 109.5 ?
H1A N1 H1C . . 109.5 ?
H1B N1 H1C . . 109.5 ?
O3 Cl1 O2 . . 110.8(2) ?
O3 Cl1 O1 . . 110.4(2) ?
O2 Cl1 O1 . . 109.79(19) ?
O3 Cl1 O4 . . 108.9(2) ?
O2 Cl1 O4 . . 111.2(2) ?
O1 Cl1 O4 . . 105.6(2) ?
O8 Cl2 O6 . . 110.8(2) ?
O8 Cl2 O5 . . 110.8(3) ?
O6 Cl2 O5 . . 109.2(2) ?
O8 Cl2 O7 . . 110.6(2) ?
O6 Cl2 O7 . . 109.1(2) ?
O5 Cl2 O7 . . 106.27(19) ?
C2 C1 C6 . . 124.4(3) ?
C2 C1 N1 . . 118.4(3) ?
C6 C1 N1 . . 117.3(3) ?
C4 C3 C2 . . 122.2(4) ?
C4 C3 H3 . . 118.9 ?
C2 C3 H3 . . 118.9 ?
C1 C2 C3 . . 115.8(4) ?
C1 C2 C9 . . 121.9(3) ?
C3 C2 C9 . . 122.3(3) ?
C3 C4 C5 . . 120.0(4) ?
C3 C4 H4 . . 120.0 ?
C5 C4 H4 . . 120.0 ?
C1 C6 C5 . . 116.2(4) ?
C1 C6 C7B . . 132.9(8) ?
C5 C6 C7B . . 110.6(8) ?
C1 C6 C7A . . 114.6(6) ?
C5 C6 C7A . . 128.9(7) ?
C7B C6 C7A . . 21.4(10) ?
C2 C9 C10 . . 116.3(4) ?
C2 C9 H9A . . 108.2 ?
C10 C9 H9A . . 108.2 ?
C2 C9 H9B . . 108.2 ?
C10 C9 H9B . . 108.2 ?
H9A C9 H9B . . 107.4 ?
C9 C10 H10A . . 109.5 ?
C9 C10 H10B . . 109.5 ?
H10A C10 H10B . . 109.5 ?
C9 C10 H10C . . 109.5 ?
H10A C10 H10C . . 109.5 ?
H10B C10 H10C . . 109.5 ?
C4 C5 C6 . . 121.4(5) ?
C4 C5 H5 . . 119.3 ?
C6 C5 H5 . . 119.3 ?
C12 C11 C16 . . 124.3(4) ?
C12 C11 N2 . . 117.6(3) ?
C16 C11 N2 . . 118.1(3) ?
C15 C16 C11 . . 116.7(4) ?
C15 C16 C17 . . 122.5(4) ?
C11 C16 C17 . . 120.8(3) ?
C11 C12 C13 . . 116.7(4) ?
C11 C12 C19 . . 122.3(4) ?
C13 C12 C19 . . 121.0(4) ?
C19 C20 H20A . . 109.5 ?
C19 C20 H20B . . 109.5 ?
H20A C20 H20B . . 109.5 ?
C19 C20 H20C . . 109.5 ?
H20A C20 H20C . . 109.5 ?
H20B C20 H20C . . 109.5 ?
C14 C13 C12 . . 120.3(4) ?
C14 C13 H13 . . 119.9 ?
C12 C13 H13 . . 119.9 ?
C20 C19 C12 . . 119.8(4) ?
C20 C19 H19A . . 107.4 ?
C12 C19 H19A . . 107.4 ?
C20 C19 H19B . . 107.4 ?
C12 C19 H19B . . 107.4 ?
H19A C19 H19B . . 106.9 ?
C16 C17 C18 . . 117.2(4) ?
C16 C17 H17A . . 108.0 ?
C18 C17 H17A . . 108.0 ?
C16 C17 H17B . . 108.0 ?
C18 C17 H17B . . 108.0 ?
H17A C17 H17B . . 107.2 ?
C14 C15 C16 . . 119.7(5) ?
C14 C15 H15 . . 120.1 ?
C16 C15 H15 . . 120.1 ?
C13 C14 C15 . . 122.3(5) ?
C13 C14 H14 . . 118.8 ?
C15 C14 H14 . . 118.8 ?
C17 C18 H18A . . 109.5 ?
C17 C18 H18B . . 109.5 ?
H18A C18 H18B . . 109.5 ?
C17 C18 H18C . . 109.5 ?
H18A C18 H18C . . 109.5 ?
H18B C18 H18C . . 109.5 ?

loop_
_geom_bond_atom_site_label_1
_geom_bond_atom_site_label_2
_geom_bond_site_symmetry_2
_geom_bond_distance
_geom_bond_publ_flag
C7A C8A . 1.22(3) ?
C7A C6 . 1.599(17) ?
C7A H7A1 . 0.9700 ?
C7A H7A2 . 0.9700 ?
C7B C8B . 1.38(2) ?
C7B C6 . 1.468(19) ?
C7B H7B1 . 0.9700 ?
C7B H7B2 . 0.9700 ?
C8A H8A1 . 0.9600 ?
C8A H8A2 . 0.9600 ?
C8A H8A3 . 0.9600 ?
C8B H8B1 . 0.9600 ?
C8B H8B2 . 0.9600 ?
C8B H8B3 . 0.9600 ?
N2 C11 . 1.471(4) ?
N2 H2A . 0.8900 ?
N2 H2B . 0.8900 ?
N2 H2C . 0.8900 ?
O3 Cl1 . 1.404(3) ?
O1 Cl1 . 1.416(3) ?
O7 Cl2 . 1.443(3) ?
N1 C1 . 1.478(4) ?
N1 H1A . 0.8900 ?
N1 H1B . 0.8900 ?
N1 H1C . 0.8900 ?
O2 Cl1 . 1.404(3) ?
O5 Cl2 . 1.417(3) ?
O8 Cl2 . 1.385(3) ?
O6 Cl2 . 1.409(3) ?
O4 Cl1 . 1.418(3) ?
C1 C2 . 1.376(5) ?
C1 C6 . 1.389(5) ?
C3 C4 . 1.360(6) ?
C3 C2 . 1.391(5) ?
C3 H3 . 0.9300 ?
C2 C9 . 1.493(5) ?
C4 C5 . 1.363(6) ?
C4 H4 . 0.9300 ?
C6 C5 . 1.390(6) ?
C9 C10 . 1.520(5) ?
C9 H9A . 0.9700 ?
C9 H9B . 0.9700 ?
C10 H10A . 0.9600 ?
C10 H10B . 0.9600 ?
C10 H10C . 0.9600 ?
C5 H5 . 0.9300 ?
C11 C12 . 1.373(5) ?
C11 C16 . 1.395(5) ?
C16 C15 . 1.392(6) ?
C16 C17 . 1.515(6) ?
C12 C13 . 1.402(5) ?
C12 C19 . 1.506(6) ?
C20 C19 . 1.446(6) ?
C20 H20A . 0.9600 ?
C20 H20B . 0.9600 ?
C20 H20C . 0.9600 ?
C13 C14 . 1.354(6) ?
C13 H13 . 0.9300 ?
C19 H19A . 0.9700 ?
C19 H19B . 0.9700 ?
C17 C18 . 1.515(6) ?
C17 H17A . 0.9700 ?
C17 H17B . 0.9700 ?
C15 C14 . 1.374(6) ?
C15 H15 . 0.9300 ?
C14 H14 . 0.9300 ?
C18 H18A . 0.9600 ?
C18 H18B . 0.9600 ?
C18 H18C . 0.9600 ?

loop_
_geom_hbond_atom_site_label_D
_geom_hbond_atom_site_label_H
_geom_hbond_atom_site_label_A
_geom_hbond_site_symmetry_A
_geom_hbond_distance_DH
_geom_hbond_distance_HA
_geom_hbond_distance_DA
_geom_hbond_angle_DHA
_geom_hbond_publ_flag
N1 H1A O6 1_555 0.89 2.41 3.029(4) 127 yes
N1 H1B O4 1_555 0.89 2.27 3.043(5) 146 yes
N1 H1B O2 4_575 0.89 2.48 2.889(4) 109 yes
N1 H1C O3 1_554 0.89 2.10 2.935(4) 157 yes
N1 H1C O2 4_575 0.89 2.58 2.889(4) 101 yes
N2 H2A O1 1_555 0.89 2.17 2.971(4) 149 yes
N2 H2B O5 1_555 0.89 2.39 2.875(4) 114 yes
N2 H2B O7 4_576 0.89 2.24 2.991(4) 141 yes
N2 H2C O7 1_556 0.89 2.03 2.805(3) 144 yes
C3 H3 O3 3_566 0.93 2.60 3.321(5) 134 yes
C13 H13 O8 3_666 0.93 2.49 3.418(6) 172 yes
